data_2217516
loop_
_publ_author_name
'Zhe An'
'Qing-Cheng Liang'

_publ_section_title
;1-Ethyl-6-fluoro-7-(4-methylpiperazin-4-ium-1-yl)-4-oxo-1,4-dihydroquinoline-3-carboxylate
 hexahydrate
;
_journal_coeditor_code HB2680
_journal_issue 2
_journal_name_full 'Acta Crystallographica Section E'
_journal_page_first o441
_journal_page_last o441
_journal_paper_doi 10.1107/S1600536808000421
_journal_volume 64
_journal_year 2008
_chemical_formula_moiety 'C17 H20 F N3 O3, 6H2 O'
_chemical_formula_sum 'C17 H32 F N3 O9'
_chemical_formula_weight 441.46
_chemical_name_systematic
;
1-Ethyl-6-fluoro-7-(4-methylpiperazin-4-ium-1-yl)-4-oxo-1,4-dihydroquinoline-
3-carboxylate hexahydrate
;
_space_group_IT_number 14
_symmetry_cell_setting monoclinic
_symmetry_space_group_name_Hall '-P 2yn'
_symmetry_space_group_name_H-M 'P 1 21/n 1'
_atom_sites_solution_hydrogens geom
_atom_sites_solution_primary direct
_atom_sites_solution_secondary difmap
_audit_creation_method SHELXL-97
_cell_angle_alpha 90.00
_cell_angle_beta 92.064(3)
_cell_angle_gamma 90.00
_cell_formula_units_Z 4
_cell_length_a 8.0925(15)
_cell_length_b 24.075(5)
_cell_length_c 10.8006(19)
_cell_measurement_reflns_used 10069
_cell_measurement_temperature 296(2)
_cell_measurement_theta_max 25.10
_cell_measurement_theta_min 2.07
_cell_volume 2102.9(7)
_computing_cell_refinement 'SAINT-Plus (Bruker, 1998)'
_computing_data_collection 'SMART (Bruker, 1998)'
_computing_data_reduction 'SAINT-Plus (Bruker, 1998)'
_computing_molecular_graphics 'SHELXTL (Bruker, 1998)'
_computing_publication_material 'SHELXTL (Bruker, 1998)'
_computing_structure_refinement 'SHELXL97 (Sheldrick, 2008)'
_computing_structure_solution 'SHELXS97 (Sheldrick, 2008)'
_diffrn_ambient_temperature 295(2)
_diffrn_measured_fraction_theta_full 0.998
_diffrn_measured_fraction_theta_max 0.998
_diffrn_measurement_device_type 'Bruker SMART CCD'
_diffrn_measurement_method \w
_diffrn_radiation_monochromator graphite
_diffrn_radiation_source 'fine-focus sealed tube'
_diffrn_radiation_type MoK\a
_diffrn_radiation_wavelength 0.71073
_diffrn_reflns_av_R_equivalents 0.0512
_diffrn_reflns_av_sigmaI/netI 0.0639
_diffrn_reflns_limit_h_max 9
_diffrn_reflns_limit_h_min -9
_diffrn_reflns_limit_k_max 28
_diffrn_reflns_limit_k_min -25
_diffrn_reflns_limit_l_max 12
_diffrn_reflns_limit_l_min -8
_diffrn_reflns_number 10920
_diffrn_reflns_theta_full 25.10
_diffrn_reflns_theta_max 25.10
_diffrn_reflns_theta_min 2.07
_exptl_absorpt_coefficient_mu 0.118
_exptl_absorpt_correction_T_max 0.9781
_exptl_absorpt_correction_T_min 0.9601
_exptl_absorpt_correction_type multi-scan
_exptl_absorpt_process_details '(SADABS; Bruker, 1998)'
_exptl_crystal_colour colorless
_exptl_crystal_density_diffrn 1.394
_exptl_crystal_density_method 'not measured'
_exptl_crystal_description prism
_exptl_crystal_F_000 944
_exptl_crystal_size_max 0.34
_exptl_crystal_size_mid 0.26
_exptl_crystal_size_min 0.18
_refine_diff_density_max 0.218
_refine_diff_density_min -0.203
_refine_ls_extinction_method none
_refine_ls_goodness_of_fit_ref 1.020
_refine_ls_hydrogen_treatment mixed
_refine_ls_matrix_type full
_refine_ls_number_parameters 312
_refine_ls_number_reflns 3743
_refine_ls_number_restraints 19
_refine_ls_restrained_S_all 1.018
_refine_ls_R_factor_all 0.0952
_refine_ls_R_factor_gt 0.0484
_refine_ls_shift/su_max 0.000
_refine_ls_shift/su_mean 0.000
_refine_ls_structure_factor_coef Fsqd
_refine_ls_weighting_details 'calc w=1/[\s^2^(Fo^2^)+(0.0593P)^2^+0.0315P] where P=(Fo^2^+2Fc^2^)/3'
_refine_ls_weighting_scheme calc
_refine_ls_wR_factor_gt 0.1098
_refine_ls_wR_factor_ref 0.1336
_reflns_number_gt 2239
_reflns_number_total 3743
_reflns_threshold_expression I>2\s(I)
_cod_data_source_file hb2680.cif
_cod_data_source_block I
_cod_original_sg_symbol_H-M 'P 21/n'
_cod_database_code 2217516
_cod_database_fobs_code 2217516

loop_
_symmetry_equiv_pos_as_xyz
'x, y, z'
'-x+1/2, y+1/2, -z+1/2'
'-x, -y, -z'
'x-1/2, -y-1/2, z-1/2'

loop_
_atom_site_type_symbol
_atom_site_label
_atom_site_fract_x
_atom_site_fract_y
_atom_site_fract_z
_atom_site_U_iso_or_equiv
_atom_site_adp_type
_atom_site_calc_flag
_atom_site_refinement_flags
_atom_site_occupancy
F F1 0.4982(2) 0.12293(6) 0.56081(13) 0.0524(5) Uani d . 1
O O1 0.9475(3) -0.18675(8) 0.62111(17) 0.0512(5) Uani d . 1
O O2 0.9816(3) -0.13364(8) 0.78658(17) 0.0548(6) Uani d . 1
O O3 0.7598(2) -0.04158(7) 0.76314(16) 0.0436(5) Uani d . 1
O O1W 1.0319(4) -0.28815(9) 0.7094(2) 0.0761(7) Uani d D 1
H H1W1 1.010(5) -0.2538(6) 0.695(3) 0.114 Uiso d D 1
H H1W2 1.104(4) -0.2906(13) 0.768(3) 0.114 Uiso d D 1
O O2W 1.0567(3) -0.19330(10) 0.9952(2) 0.0687(7) Uani d D 1
H H2W1 1.042(4) -0.1772(13) 0.9256(17) 0.103 Uiso d D 1
H H2W2 1.121(4) -0.1734(12) 1.042(2) 0.103 Uiso d D 1
O O3W 1.2764(3) -0.26876(9) 0.92250(17) 0.0558(6) Uani d D 1
H H3W2 1.318(4) -0.2872(11) 0.9835(19) 0.084 Uiso d D 1
H H3W1 1.204(3) -0.2460(12) 0.950(2) 0.084 Uiso d D 1
O O4W 0.6261(3) 0.02774(10) 0.9339(2) 0.0637(6) Uani d D 1
O O5W 1.0677(3) -0.04707(12) 0.9484(2) 0.0817(8) Uani d D 1
H H5W1 1.022(4) -0.0705(13) 0.899(3) 0.123 Uiso d D 1
H H5W2 0.997(3) -0.0308(15) 0.990(4) 0.123 Uiso d D 1
O O6W 1.2719(3) -0.13973(11) 1.1601(3) 0.0914(9) Uani d D 1
H H6W1 1.360(3) -0.1585(13) 1.176(4) 0.137 Uiso d D 1
H H6W2 1.298(5) -0.1066(7) 1.143(4) 0.137 Uiso d D 1
N N1 0.8676(2) -0.05154(8) 0.39571(18) 0.0325(5) Uani d . 1
N N2 0.5711(3) 0.12232(8) 0.31502(18) 0.0351(5) Uani d . 1
N N3 0.4587(3) 0.20866(9) 0.1516(2) 0.0399(6) Uani d D 1
H H3N 0.552(2) 0.2224(11) 0.119(2) 0.060 Uiso d D 1
C C1 0.9405(3) -0.14034(11) 0.6754(3) 0.0361(6) Uani d . 1
C C2 0.8807(3) -0.09193(10) 0.6006(2) 0.0318(6) Uani d . 1
C C3 0.7935(3) -0.04596(10) 0.6512(2) 0.0320(6) Uani d . 1
C C4 0.7415(3) -0.00337(10) 0.5619(2) 0.0303(6) Uani d . 1
C C5 0.6494(3) 0.04228(10) 0.6011(2) 0.0350(6) Uani d . 1
H H5 0.6234 0.0454 0.6840 0.042 Uiso calc R 1
C C6 0.5981(3) 0.08168(11) 0.5202(2) 0.0354(6) Uani d . 1
C C7 0.6356(3) 0.08101(11) 0.3938(2) 0.0327(6) Uani d . 1
C C8 0.7274(3) 0.03613(10) 0.3540(2) 0.0318(6) Uani d . 1
H H8 0.7556 0.0341 0.2714 0.038 Uiso calc R 1
C C9 0.7785(3) -0.00614(10) 0.4361(2) 0.0294(6) Uani d . 1
C C10 0.9112(3) -0.09195(10) 0.4773(2) 0.0337(6) Uani d . 1
H H10 0.9671 -0.1225 0.4467 0.040 Uiso calc R 1
C C11 0.6038(3) 0.18058(10) 0.3458(2) 0.0404(7) Uani d . 1
H H11B 0.7100 0.1916 0.3149 0.048 Uiso calc R 1
H H11A 0.6076 0.1853 0.4351 0.048 Uiso calc R 1
C C12 0.4696(4) 0.21632(11) 0.2885(2) 0.0422(7) Uani d . 1
H H12B 0.3646 0.2067 0.3233 0.051 Uiso calc R 1
H H12A 0.4924 0.2550 0.3076 0.051 Uiso calc R 1
C C13 0.4413(3) 0.14871(11) 0.1185(2) 0.0390(7) Uani d . 1
H H13B 0.4475 0.1445 0.0295 0.047 Uiso calc R 1
H H13A 0.3338 0.1355 0.1424 0.047 Uiso calc R 1
C C14 0.5745(3) 0.11382(11) 0.1818(2) 0.0391(7) Uani d . 1
H H14B 0.5560 0.0749 0.1627 0.047 Uiso calc R 1
H H14A 0.6818 0.1243 0.1522 0.047 Uiso calc R 1
C C15 0.3210(4) 0.24236(14) 0.0946(3) 0.0607(9) Uani d . 1
H H15A 0.3180 0.2374 0.0064 0.091 Uiso calc R 1
H H15B 0.3387 0.2809 0.1138 0.091 Uiso calc R 1
H H15C 0.2179 0.2305 0.1270 0.091 Uiso calc R 1
C C16 0.9107(3) -0.05917(12) 0.2649(2) 0.0390(7) Uani d . 1
H H16B 1.0083 -0.0824 0.2617 0.047 Uiso calc R 1
H H16A 0.9375 -0.0233 0.2299 0.047 Uiso calc R 1
C C17 0.7735(4) -0.08525(15) 0.1874(3) 0.0642(10) Uani d . 1
H H17A 0.7489 -0.1213 0.2198 0.096 Uiso calc R 1
H H17B 0.8072 -0.0888 0.1035 0.096 Uiso calc R 1
H H17C 0.6766 -0.0623 0.1895 0.096 Uiso calc R 1
H H4W1 0.657(4) 0.0071(13) 0.874(2) 0.096 Uiso d D 1
H H4W2 0.709(3) 0.0325(14) 0.984(2) 0.096 Uiso d D 1

loop_
_atom_site_aniso_label
_atom_site_aniso_U_11
_atom_site_aniso_U_22
_atom_site_aniso_U_33
_atom_site_aniso_U_12
_atom_site_aniso_U_13
_atom_site_aniso_U_23
F1 0.0657(11) 0.0498(11) 0.0420(10) 0.0227(9) 0.0072(8) -0.0003(7)
O1 0.0692(14) 0.0320(12) 0.0515(13) 0.0057(10) -0.0116(10) 0.0010(9)
O2 0.0748(15) 0.0505(13) 0.0380(13) 0.0082(11) -0.0155(10) 0.0037(9)
O3 0.0604(13) 0.0411(12) 0.0293(11) 0.0039(10) 0.0017(9) 0.0017(8)
O1W 0.097(2) 0.0451(14) 0.0843(19) -0.0009(14) -0.0253(14) 0.0077(12)
O2W 0.0744(18) 0.0650(16) 0.0660(16) 0.0009(13) -0.0099(13) 0.0230(12)
O3W 0.0567(15) 0.0574(15) 0.0531(14) -0.0038(11) -0.0015(10) 0.0151(10)
O4W 0.0667(15) 0.0719(17) 0.0519(15) 0.0112(13) -0.0060(11) -0.0213(11)
O5W 0.091(2) 0.081(2) 0.0720(19) -0.0046(16) -0.0108(14) -0.0229(12)
O6W 0.107(2) 0.0690(18) 0.096(2) 0.0147(16) -0.0310(17) -0.0081(16)
N1 0.0363(13) 0.0324(12) 0.0290(12) 0.0011(10) 0.0018(9) -0.0018(10)
N2 0.0484(14) 0.0282(12) 0.0280(12) -0.0011(11) -0.0074(10) -0.0007(9)
N3 0.0408(15) 0.0389(14) 0.0400(14) 0.0036(11) 0.0015(11) 0.0076(10)
C1 0.0346(16) 0.0341(16) 0.0395(17) -0.0036(13) -0.0005(12) 0.0017(13)
C2 0.0330(15) 0.0322(15) 0.0298(15) -0.0020(12) -0.0040(11) 0.0008(11)
C3 0.0324(15) 0.0327(15) 0.0305(15) -0.0051(12) -0.0031(11) -0.0002(12)
C4 0.0325(15) 0.0285(14) 0.0295(14) -0.0049(12) -0.0025(11) -0.0001(11)
C5 0.0409(16) 0.0380(16) 0.0258(14) 0.0016(13) -0.0013(11) -0.0029(12)
C6 0.0377(16) 0.0359(16) 0.0325(15) 0.0056(13) -0.0003(12) -0.0046(12)
C7 0.0316(14) 0.0332(15) 0.0327(15) -0.0062(12) -0.0045(11) 0.0026(12)
C8 0.0338(15) 0.0317(15) 0.0299(14) -0.0024(12) 0.0026(11) 0.0000(11)
C9 0.0278(14) 0.0304(14) 0.0299(14) -0.0053(12) 0.0009(11) -0.0011(11)
C10 0.0340(15) 0.0266(14) 0.0405(16) 0.0019(12) -0.0015(12) -0.0020(12)
C11 0.0492(18) 0.0333(16) 0.0378(16) -0.0046(14) -0.0090(12) -0.0014(12)
C12 0.0522(19) 0.0367(16) 0.0379(17) 0.0030(14) 0.0035(13) -0.0014(12)
C13 0.0450(17) 0.0415(17) 0.0304(15) -0.0026(14) -0.0021(12) 0.0020(12)
C14 0.0504(17) 0.0338(16) 0.0329(16) 0.0014(13) -0.0010(12) 0.0005(12)
C15 0.053(2) 0.061(2) 0.068(2) 0.0162(17) -0.0062(16) 0.0190(16)
C16 0.0476(17) 0.0404(16) 0.0294(15) 0.0017(13) 0.0086(12) -0.0007(12)
C17 0.073(2) 0.077(2) 0.0430(19) -0.019(2) 0.0019(16) -0.0111(16)

loop_
_atom_type_symbol
_atom_type_description
_atom_type_scat_dispersion_real
_atom_type_scat_dispersion_imag
_atom_type_scat_source
C C 0.0033 0.0016 'International Tables Vol C Tables 4.2.6.8 and 6.1.1.4'
H H 0.0000 0.0000 'International Tables Vol C Tables 4.2.6.8 and 6.1.1.4'
N N 0.0061 0.0033 'International Tables Vol C Tables 4.2.6.8 and 6.1.1.4'
O O 0.0106 0.0060 'International Tables Vol C Tables 4.2.6.8 and 6.1.1.4'
F F 0.0171 0.0103 'International Tables Vol C Tables 4.2.6.8 and 6.1.1.4'

loop_
_geom_angle_atom_site_label_1
_geom_angle_atom_site_label_2
_geom_angle_atom_site_label_3
_geom_angle
H1W1 O1W H1W2 109.3(17)
H2W1 O2W H2W2 109.4(16)
H3W2 O3W H3W1 108.6(16)
H4W1 O4W H4W2 108.2(16)
H5W1 O5W H5W2 110.9(18)
H6W1 O6W H6W2 109.4(17)
C10 N1 C9 119.2(2)
C10 N1 C16 118.0(2)
C9 N1 C16 122.7(2)
C7 N2 C14 118.8(2)
C7 N2 C11 118.89(19)
C14 N2 C11 110.49(19)
C12 N3 C13 111.04(19)
C12 N3 C15 111.0(2)
C13 N3 C15 111.4(2)
C12 N3 H3N 108.4(19)
C13 N3 H3N 109.5(19)
C15 N3 H3N 105.3(19)
O2 C1 O1 123.2(2)
O2 C1 C2 119.5(2)
O1 C1 C2 117.3(2)
C10 C2 C3 118.9(2)
C10 C2 C1 117.6(2)
C3 C2 C1 123.6(2)
O3 C3 C2 124.1(2)
O3 C3 C4 120.7(2)
C2 C3 C4 115.2(2)
C5 C4 C9 117.6(2)
C5 C4 C3 119.7(2)
C9 C4 C3 122.7(2)
C6 C5 C4 120.8(2)
C6 C5 H5 119.6
C4 C5 H5 119.6
C5 C6 F1 118.5(2)
C5 C6 C7 123.3(2)
F1 C6 C7 118.1(2)
C8 C7 N2 123.9(2)
C8 C7 C6 116.4(2)
N2 C7 C6 119.5(2)
C7 C8 C9 121.2(2)
C7 C8 H8 119.4
C9 C8 H8 119.4
N1 C9 C8 121.2(2)
N1 C9 C4 118.2(2)
C8 C9 C4 120.6(2)
N1 C10 C2 125.8(2)
N1 C10 H10 117.1
C2 C10 H10 117.1
N2 C11 C12 109.5(2)
N2 C11 H11B 109.8
C12 C11 H11B 109.8
N2 C11 H11A 109.8
C12 C11 H11A 109.8
H11B C11 H11A 108.2
N3 C12 C11 110.8(2)
N3 C12 H12B 109.5
C11 C12 H12B 109.5
N3 C12 H12A 109.5
C11 C12 H12A 109.5
H12B C12 H12A 108.1
N3 C13 C14 111.7(2)
N3 C13 H13B 109.3
C14 C13 H13B 109.3
N3 C13 H13A 109.3
C14 C13 H13A 109.3
H13B C13 H13A 107.9
N2 C14 C13 109.3(2)
N2 C14 H14B 109.8
C13 C14 H14B 109.8
N2 C14 H14A 109.8
C13 C14 H14A 109.8
H14B C14 H14A 108.3
N3 C15 H15A 109.5
N3 C15 H15B 109.5
H15A C15 H15B 109.5
N3 C15 H15C 109.5
H15A C15 H15C 109.5
H15B C15 H15C 109.5
N1 C16 C17 112.9(2)
N1 C16 H16B 109.0
C17 C16 H16B 109.0
N1 C16 H16A 109.0
C17 C16 H16A 109.0
H16B C16 H16A 107.8
C16 C17 H17A 109.5
C16 C17 H17B 109.5
H17A C17 H17B 109.5
C16 C17 H17C 109.5
H17A C17 H17C 109.5
H17B C17 H17C 109.5

loop_
_geom_bond_atom_site_label_1
_geom_bond_atom_site_label_2
_geom_bond_distance
F1 C6 1.363(3)
C1 O1 1.264(3)
C1 O2 1.245(3)
C3 O3 1.253(3)
O1W H1W1 0.857(10)
O1W H1W2 0.85(3)
O2W H2W1 0.851(10)
O2W H2W2 0.86(3)
O3W H3W2 0.852(10)
O3W H3W1 0.86(3)
O4W H4W1 0.86(3)
O4W H4W2 0.851(10)
O5W H5W1 0.85(3)
O5W H5W2 0.84(3)
O6W H6W1 0.86(3)
O6W H6W2 0.847(10)
N1 C10 1.351(3)
N1 C9 1.388(3)
N1 C16 1.479(3)
N2 C7 1.397(3)
N2 C14 1.454(3)
N2 C11 1.463(3)
N3 C12 1.490(3)
N3 C13 1.492(3)
N3 C15 1.493(3)
N3 H3N 0.910(10)
C1 C2 1.489(4)
C2 C10 1.363(3)
C2 C3 1.431(3)
C3 C4 1.459(3)
C4 C5 1.402(3)
C4 C9 1.404(3)
C5 C6 1.345(3)
C5 H5 0.9300
C6 C7 1.409(3)
C7 C8 1.388(3)
C8 C9 1.402(3)
C8 H8 0.9300
C10 H10 0.9300
C11 C12 1.501(4)
C11 H11B 0.9700
C11 H11A 0.9700
C12 H12B 0.9700
C12 H12A 0.9700
C13 C14 1.510(4)
C13 H13B 0.9700
C13 H13A 0.9700
C14 H14B 0.9700
C14 H14A 0.9700
C15 H15A 0.9600
C15 H15B 0.9600
C15 H15C 0.9600
C16 C17 1.504(4)
C16 H16B 0.9700
C16 H16A 0.9700
C17 H17A 0.9600
C17 H17B 0.9600
C17 H17C 0.9600

loop_
_geom_hbond_atom_site_label_D
_geom_hbond_atom_site_label_H
_geom_hbond_atom_site_label_A
_geom_hbond_site_symmetry_A
_geom_hbond_distance_DH
_geom_hbond_distance_HA
_geom_hbond_distance_DA
_geom_hbond_angle_DHA
_geom_hbond_publ_flag
O1W H1W1 O1 . 0.857(10) 1.866(12) 2.700(3) 164(3) y
O1W H1W2 O3W . 0.85(3) 2.201(16) 3.017(3) 162(3) y
O2W H2W1 O2 . 0.851(10) 1.881(13) 2.722(3) 170(4) y
O2W H2W2 O6W . 0.86(3) 1.91(3) 2.765(3) 171(3) y
O3W H3W2 O1 4_656 0.852(10) 1.896(13) 2.730(3) 166(3) y
O3W H3W1 O2W . 0.86(3) 1.82(3) 2.679(3) 175(3) y
O6W H6W1 O1W 4_656 0.86(3) 1.92(3) 2.765(4) 170(4) y
O6W H6W2 O4W 3_757 0.847(10) 2.17(3) 3.007(4) 170(4) y
N3 H3N O3W 3_756 0.910(10) 1.847(13) 2.730(3) 163(3) y
O4W H4W1 O3 . 0.86(3) 1.89(3) 2.739(3) 169(3) y
O4W H4W2 O5W 3_757 0.85(3) 1.959(15) 2.783(3) 163(3) y
O5W H5W1 O2 . 0.85(3) 1.97(3) 2.792(3) 164(4) y
O5W H5W1 O3 . 0.85(3) 2.63(4) 3.142(3) 120(3) y
O5W H5W2 O5W 3_757 0.84(3) 2.06(2) 2.769(5) 142(3) y

loop_
_geom_torsion_atom_site_label_1
_geom_torsion_atom_site_label_2
_geom_torsion_atom_site_label_3
_geom_torsion_atom_site_label_4
_geom_torsion
O2 C1 C2 C10 149.2(3)
O1 C1 C2 C10 -30.5(3)
O2 C1 C2 C3 -30.8(4)
O1 C1 C2 C3 149.5(2)
C10 C2 C3 O3 -179.6(2)
C1 C2 C3 O3 0.5(4)
C10 C2 C3 C4 1.5(3)
C1 C2 C3 C4 -178.4(2)
O3 C3 C4 C5 -1.5(3)
C2 C3 C4 C5 177.4(2)
O3 C3 C4 C9 179.1(2)
C2 C3 C4 C9 -2.0(3)
C9 C4 C5 C6 0.3(4)
C3 C4 C5 C6 -179.1(2)
C4 C5 C6 F1 175.0(2)
C4 C5 C6 C7 -1.7(4)
C14 N2 C7 C8 11.0(4)
C11 N2 C7 C8 -128.5(3)
C14 N2 C7 C6 -164.6(2)
C11 N2 C7 C6 56.0(3)
C5 C6 C7 C8 1.3(4)
F1 C6 C7 C8 -175.4(2)
C5 C6 C7 N2 177.2(2)
F1 C6 C7 N2 0.4(3)
N2 C7 C8 C9 -175.3(2)
C6 C7 C8 C9 0.4(3)
C10 N1 C9 C8 -178.5(2)
C16 N1 C9 C8 -1.6(3)
C10 N1 C9 C4 1.9(3)
C16 N1 C9 C4 178.8(2)
C7 C8 C9 N1 178.8(2)
C7 C8 C9 C4 -1.7(3)
C5 C4 C9 N1 -179.1(2)
C3 C4 C9 N1 0.3(3)
C5 C4 C9 C8 1.3(3)
C3 C4 C9 C8 -179.3(2)
C9 N1 C10 C2 -2.5(4)
C16 N1 C10 C2 -179.6(2)
C3 C2 C10 N1 0.6(4)
C1 C2 C10 N1 -179.4(2)
C7 N2 C11 C12 -154.7(2)
C14 N2 C11 C12 62.7(3)
C13 N3 C12 C11 53.2(3)
C15 N3 C12 C11 177.7(2)
N2 C11 C12 N3 -58.1(3)
C12 N3 C13 C14 -52.3(3)
C15 N3 C13 C14 -176.6(2)
C7 N2 C14 C13 156.2(2)
C11 N2 C14 C13 -61.2(3)
N3 C13 C14 N2 56.0(3)
C10 N1 C16 C17 93.5(3)
C9 N1 C16 C17 -83.4(3)

loop_
_cod_related_entry_id
_cod_related_entry_database
_cod_related_entry_code
1 ChemSpider 21119291
